data_4031991
loop_
_publ_author_name
'Trost, Barry M.'
'Ryan, Michael C.'
'Rao, Meera'

_publ_section_title
;
 Chiral cyclopentadienylruthenium sulfoxide catalysts for asymmetric redox
 bicycloisomerization.
;
_journal_name_full 'Beilstein journal of organic chemistry'
_journal_page_first 1136
_journal_page_last 1152
_journal_paper_doi 10.3762/bjoc.12.110
_journal_volume 12
_journal_year 2016
_chemical_absolute_configuration ad
_chemical_formula_moiety 'C26 H41 N O4 S'
_chemical_formula_sum 'C26 H41 N O4 S'
_chemical_formula_weight 463.66
_chemical_name_systematic
;
 ?
;
_space_group_crystal_system triclinic
_space_group_IT_number 1
_space_group_name_Hall 'P 1'
_space_group_name_H-M_alt 'P 1'
_symmetry_space_group_name_Hall 'P 1'
_symmetry_space_group_name_H-M 'P 1'
_atom_sites_solution_hydrogens geom
_atom_sites_solution_primary vecmap
_atom_sites_solution_secondary difmap
_audit_creation_method SHELXL-2014
_cell_angle_alpha 104.549(2)
_cell_angle_beta 95.9357(14)
_cell_angle_gamma 105.2328(15)
_cell_formula_units_Z 1
_cell_length_a 5.8864(3)
_cell_length_b 9.2540(6)
_cell_length_c 12.6617(7)
_cell_measurement_reflns_used 9839
_cell_measurement_temperature 120(2)
_cell_measurement_theta_max 71.98
_cell_measurement_theta_min 3.67
_cell_volume 633.46(6)
_computing_cell_refinement 'Bruker SAINT v8.32B'
_computing_data_collection 'Bruker APEX-II v2013-10.0'
_computing_data_reduction 'Bruker SAINT v8.32B'
_computing_molecular_graphics 'Bruker XP'
_computing_publication_material 'CIFTAB (Sheldrick, 2008)'
_computing_structure_refinement 'SHELXL-2014 (Sheldrick, 2014)'
_computing_structure_solution 'SHELXT-2014/2 (Sheldrick, 2014)'
_diffrn_ambient_temperature 120(2)
_diffrn_detector_area_resol_mean 8.33
_diffrn_measured_fraction_theta_full 0.964
_diffrn_measured_fraction_theta_max 0.958
_diffrn_measurement_device_type 'Bruker APEX-II'
_diffrn_measurement_method 'combination of \w and \f-scans '
_diffrn_radiation_type CuK\a
_diffrn_radiation_wavelength 1.54184
_diffrn_reflns_av_R_equivalents 0.0265
_diffrn_reflns_av_unetI/netI 0.0305
_diffrn_reflns_Laue_measured_fraction_full 0.964
_diffrn_reflns_Laue_measured_fraction_max 0.958
_diffrn_reflns_limit_h_max 7
_diffrn_reflns_limit_h_min -7
_diffrn_reflns_limit_k_max 10
_diffrn_reflns_limit_k_min -11
_diffrn_reflns_limit_l_max 15
_diffrn_reflns_limit_l_min -15
_diffrn_reflns_number 20537
_diffrn_reflns_point_group_measured_fraction_full 0.928
_diffrn_reflns_point_group_measured_fraction_max 0.918
_diffrn_reflns_theta_full 67.679
_diffrn_reflns_theta_max 71.975
_diffrn_reflns_theta_min 3.667
_diffrn_source 'Incoatec micro-focus'
_exptl_absorpt_coefficient_mu 1.377
_exptl_absorpt_correction_T_max 0.9572
_exptl_absorpt_correction_T_min 0.8230
_exptl_absorpt_correction_type numerical
_exptl_absorpt_process_details 'SADABS (Sheldrick, 2008)'
_exptl_crystal_colour colorless
_exptl_crystal_density_diffrn 1.215
_exptl_crystal_description block
_exptl_crystal_F_000 252
_exptl_crystal_size_max 0.170
_exptl_crystal_size_mid 0.110
_exptl_crystal_size_min 0.090
_refine_diff_density_max 0.139
_refine_diff_density_min -0.257
_refine_diff_density_rms 0.046
_refine_ls_abs_structure_details
;
 Flack x determined using 2147 quotients [(I+)-(I-)]/[(I+)+(I-)]
 (Parsons, Flack and Wagner, Acta Cryst. B69 (2013) 249-259).
;
_refine_ls_abs_structure_Flack 0.075(4)
_refine_ls_extinction_method none
_refine_ls_goodness_of_fit_ref 1.079
_refine_ls_hydrogen_treatment constr
_refine_ls_matrix_type full
_refine_ls_number_parameters 297
_refine_ls_number_reflns 4568
_refine_ls_number_restraints 3
_refine_ls_restrained_S_all 1.078
_refine_ls_R_factor_all 0.0250
_refine_ls_R_factor_gt 0.0249
_refine_ls_shift/su_max 0.000
_refine_ls_shift/su_mean 0.000
_refine_ls_structure_factor_coef Fsqd
_refine_ls_weighting_details 'w=1/[\s^2^(Fo^2^)+(0.0392P)^2^+0.0377P] where P=(Fo^2^+2Fc^2^)/3'
_refine_ls_weighting_scheme calc
_refine_ls_wR_factor_gt 0.0627
_refine_ls_wR_factor_ref 0.0628
_reflns_Friedel_coverage 0.917
_reflns_Friedel_fraction_full 0.892
_reflns_Friedel_fraction_max 0.878
_reflns_number_gt 4538
_reflns_number_total 4568
_reflns_threshold_expression 'I > 2\s(I)'
_cod_data_source_file 1860-5397-12-110-S2.cif
_cod_data_source_block su1401
_cod_depositor_comments 'Adding full bibliography for 4031991.cif.'
_cod_database_code 4031991
_shelx_space_group_comment
;
The symmetry employed for this shelxl refinement is uniquely defined
by the following loop, which should always be used as a source of
symmetry information in preference to the above space-group names.
They are only intended as comments.
;
_shelx_estimated_absorpt_t_min 0.800
_shelx_estimated_absorpt_t_max 0.886
_diffrn_source_monochromator 'MONTEL Multi-layer'
_shelxl_version_number 2014-3

loop_
_space_group_symop_operation_xyz
'x, y, z'

loop_
_atom_site_label
_atom_site_type_symbol
_atom_site_fract_x
_atom_site_fract_y
_atom_site_fract_z
_atom_site_U_iso_or_equiv
_atom_site_adp_type
_atom_site_occupancy
_atom_site_site_symmetry_order
_atom_site_calc_flag
_atom_site_refinement_flags_posn
_atom_site_refinement_flags_adp
S1 S 1.01347(5) -0.00194(4) -0.00388(3) 0.01524(10) Uani 1 1 d . .
O1 O 1.1638(2) 0.11115(16) -0.04636(10) 0.0202(3) Uani 1 1 d . .
O2 O 1.1168(2) -0.11133(16) 0.02946(10) 0.0214(3) Uani 1 1 d . .
O3 O 0.1119(3) 0.00708(19) -0.42609(12) 0.0283(3) Uani 1 1 d . .
O4 O 0.4839(3) 0.13694(18) -0.31870(12) 0.0280(3) Uani 1 1 d . .
N1 N 0.7854(3) -0.10452(18) -0.10347(12) 0.0168(3) Uani 1 1 d . .
C1 C 0.8966(3) 0.0973(2) 0.10913(14) 0.0150(3) Uani 1 1 d . .
C2 C 0.8605(3) 0.2437(2) 0.11163(14) 0.0158(3) Uani 1 1 d . .
C3 C 0.7743(3) 0.3185(2) 0.20175(15) 0.0184(3) Uani 1 1 d . .
H3 H 0.7485 0.4161 0.2038 0.022 Uiso 1 1 calc R U
C4 C 0.7246(3) 0.2558(2) 0.28881(15) 0.0172(3) Uani 1 1 d . .
C5 C 0.7559(3) 0.1108(2) 0.28227(15) 0.0168(3) Uani 1 1 d . .
H5 H 0.7211 0.0665 0.3409 0.020 Uiso 1 1 calc R U
C6 C 0.8360(3) 0.0266(2) 0.19397(14) 0.0151(3) Uani 1 1 d . .
C7 C 0.9199(3) 0.3351(2) 0.02759(14) 0.0179(4) Uani 1 1 d . .
H7 H 0.9463 0.2628 -0.0401 0.022 Uiso 1 1 calc R U
C8 C 0.7190(3) 0.4002(2) -0.00773(16) 0.0226(4) Uani 1 1 d . .
H8A H 0.7544 0.4418 -0.0701 0.034 Uiso 1 1 calc R U
H8B H 0.7082 0.4841 0.0547 0.034 Uiso 1 1 calc R U
H8C H 0.5665 0.3163 -0.0303 0.034 Uiso 1 1 calc R U
C9 C 1.1538(3) 0.4682(2) 0.07769(17) 0.0257(4) Uani 1 1 d . .
H9A H 1.2826 0.4244 0.0951 0.039 Uiso 1 1 calc R U
H9B H 1.1334 0.5385 0.1457 0.039 Uiso 1 1 calc R U
H9C H 1.1948 0.5268 0.0242 0.039 Uiso 1 1 calc R U
C10 C 0.6406(3) 0.3425(2) 0.38871(15) 0.0218(4) Uani 1 1 d . .
H10 H 0.6033 0.2721 0.4370 0.026 Uiso 1 1 calc R U
C11 C 0.4137(3) 0.3829(3) 0.35558(17) 0.0269(4) Uani 1 1 d . .
H11A H 0.2869 0.2868 0.3138 0.040 Uiso 1 1 calc R U
H11B H 0.4462 0.4537 0.3092 0.040 Uiso 1 1 calc R U
H11C H 0.3621 0.4341 0.4224 0.040 Uiso 1 1 calc R U
C12 C 0.8384(4) 0.4905(3) 0.4567(2) 0.0433(6) Uani 1 1 d . .
H12A H 0.9802 0.4624 0.4810 0.065 Uiso 1 1 calc R U
H12B H 0.7823 0.5427 0.5217 0.065 Uiso 1 1 calc R U
H12C H 0.8797 0.5613 0.4109 0.065 Uiso 1 1 calc R U
C13 C 0.8600(3) -0.1312(2) 0.20160(14) 0.0173(3) Uani 1 1 d . .
H13 H 0.8666 -0.1941 0.1258 0.021 Uiso 1 1 calc R U
C14 C 0.6469(4) -0.2238(3) 0.2413(2) 0.0352(5) Uani 1 1 d . .
H14A H 0.4975 -0.2231 0.1997 0.053 Uiso 1 1 calc R U
H14B H 0.6563 -0.1755 0.3206 0.053 Uiso 1 1 calc R U
H14C H 0.6505 -0.3319 0.2291 0.053 Uiso 1 1 calc R U
C15 C 1.0943(4) -0.1058(3) 0.27830(16) 0.0277(4) Uani 1 1 d . .
H15A H 1.2294 -0.0519 0.2493 0.042 Uiso 1 1 calc R U
H15B H 1.1103 -0.2073 0.2821 0.042 Uiso 1 1 calc R U
H15C H 1.0934 -0.0420 0.3527 0.042 Uiso 1 1 calc R U
C16 C 0.6006(3) -0.2350(2) -0.08664(14) 0.0187(3) Uani 1 1 d . .
H16A H 0.5270 -0.1986 -0.0221 0.022 Uiso 1 1 calc R U
H16B H 0.6679 -0.3187 -0.0756 0.022 Uiso 1 1 calc R U
C17 C 0.4203(3) -0.2912(2) -0.19441(14) 0.0184(4) Uani 1 1 d . .
C18 C 0.5277(3) -0.3036(2) -0.29868(15) 0.0209(4) Uani 1 1 d . .
H18A H 0.4259 -0.3757 -0.3691 0.025 Uiso 1 1 calc R U
H18B H 0.6998 -0.2959 -0.2920 0.025 Uiso 1 1 calc R U
C19 C 0.4619(3) -0.1577(2) -0.24607(14) 0.0173(3) Uani 1 1 d . .
C20 C 0.6658(3) -0.0238(2) -0.16873(14) 0.0174(4) Uani 1 1 d . .
H20A H 0.7759 0.0293 -0.2108 0.021 Uiso 1 1 calc R U
H20B H 0.6051 0.0539 -0.1202 0.021 Uiso 1 1 calc R U
C21 C 0.1742(3) -0.3962(2) -0.19541(16) 0.0236(4) Uani 1 1 d . .
H21A H 0.0977 -0.3398 -0.1408 0.035 Uiso 1 1 calc R U
H21B H 0.1894 -0.4901 -0.1767 0.035 Uiso 1 1 calc R U
H21C H 0.0763 -0.4265 -0.2694 0.035 Uiso 1 1 calc R U
C22 C 0.2576(3) -0.1164(2) -0.30146(15) 0.0195(4) Uani 1 1 d . .
H22A H 0.1859 -0.0601 -0.2432 0.023 Uiso 1 1 calc R U
H22B H 0.1329 -0.2145 -0.3448 0.023 Uiso 1 1 calc R U
C23 C 0.3289(3) -0.0153(2) -0.37861(16) 0.0217(4) Uani 1 1 d . .
C24 C 0.1392(4) 0.1706(3) -0.3960(2) 0.0350(5) Uani 1 1 d . .
H24A H -0.0114 0.1916 -0.3788 0.042 Uiso 1 1 calc R U
H24B H 0.1883 0.2159 -0.4561 0.042 Uiso 1 1 calc R U
C25 C 0.3346(4) 0.2360(3) -0.2937(2) 0.0333(5) Uani 1 1 d . .
H25A H 0.4229 0.3467 -0.2842 0.040 Uiso 1 1 calc R U
H25B H 0.2685 0.2275 -0.2260 0.040 Uiso 1 1 calc R U
C26 C 0.4516(4) -0.0853(3) -0.46878(16) 0.0280(4) Uani 1 1 d . .
H26A H 0.4767 -0.0203 -0.5194 0.042 Uiso 1 1 calc R U
H26B H 0.3510 -0.1913 -0.5102 0.042 Uiso 1 1 calc R U
H26C H 0.6065 -0.0895 -0.4352 0.042 Uiso 1 1 calc R U

loop_
_atom_site_aniso_label
_atom_site_aniso_U_11
_atom_site_aniso_U_22
_atom_site_aniso_U_33
_atom_site_aniso_U_23
_atom_site_aniso_U_13
_atom_site_aniso_U_12
S1 0.01667(18) 0.0182(2) 0.01163(17) 0.00193(13) 0.00366(13) 0.00832(14)
O1 0.0193(6) 0.0233(8) 0.0185(6) 0.0043(5) 0.0075(5) 0.0072(5)
O2 0.0269(6) 0.0260(8) 0.0161(6) 0.0047(5) 0.0054(5) 0.0169(6)
O3 0.0273(7) 0.0361(9) 0.0260(7) 0.0118(6) 0.0004(5) 0.0160(6)
O4 0.0286(7) 0.0250(8) 0.0304(8) 0.0107(6) 0.0005(6) 0.0075(6)
N1 0.0223(7) 0.0158(8) 0.0119(7) 0.0033(5) 0.0013(5) 0.0064(6)
C1 0.0143(7) 0.0167(9) 0.0119(7) 0.0003(6) 0.0028(6) 0.0049(6)
C2 0.0157(7) 0.0152(9) 0.0154(8) 0.0039(6) 0.0025(6) 0.0034(6)
C3 0.0215(8) 0.0159(10) 0.0189(8) 0.0035(6) 0.0059(6) 0.0082(7)
C4 0.0173(8) 0.0178(10) 0.0154(8) 0.0020(6) 0.0040(6) 0.0054(6)
C5 0.0182(8) 0.0181(10) 0.0136(8) 0.0040(6) 0.0040(6) 0.0048(7)
C6 0.0139(7) 0.0144(9) 0.0150(8) 0.0020(6) 0.0005(6) 0.0038(6)
C7 0.0202(8) 0.0177(10) 0.0180(8) 0.0071(7) 0.0064(6) 0.0062(7)
C8 0.0257(9) 0.0230(10) 0.0242(9) 0.0113(7) 0.0066(7) 0.0109(7)
C9 0.0240(9) 0.0266(12) 0.0250(9) 0.0097(8) 0.0076(7) 0.0015(8)
C10 0.0263(9) 0.0227(11) 0.0190(9) 0.0040(7) 0.0085(7) 0.0117(8)
C11 0.0205(8) 0.0333(12) 0.0248(9) 0.0009(8) 0.0081(7) 0.0104(8)
C12 0.0264(10) 0.0552(16) 0.0304(11) -0.0183(10) 0.0026(9) 0.0125(10)
C13 0.0213(8) 0.0145(9) 0.0170(8) 0.0052(6) 0.0038(6) 0.0063(7)
C14 0.0400(12) 0.0170(12) 0.0536(15) 0.0124(9) 0.0267(11) 0.0078(9)
C15 0.0331(10) 0.0274(12) 0.0235(9) 0.0055(8) -0.0029(8) 0.0156(8)
C16 0.0237(8) 0.0157(9) 0.0155(8) 0.0030(6) 0.0026(6) 0.0056(7)
C17 0.0239(9) 0.0172(10) 0.0135(8) 0.0019(6) 0.0034(7) 0.0073(7)
C18 0.0241(8) 0.0228(10) 0.0138(8) -0.0003(6) 0.0028(6) 0.0095(7)
C19 0.0212(8) 0.0184(10) 0.0127(8) 0.0031(6) 0.0038(6) 0.0075(7)
C20 0.0206(8) 0.0182(10) 0.0144(8) 0.0055(6) 0.0016(6) 0.0069(7)
C21 0.0254(9) 0.0197(10) 0.0219(9) 0.0021(7) 0.0040(7) 0.0042(7)
C22 0.0196(8) 0.0233(11) 0.0160(8) 0.0053(7) 0.0031(6) 0.0077(7)
C23 0.0208(8) 0.0275(11) 0.0176(8) 0.0074(7) 0.0011(7) 0.0089(7)
C24 0.0378(11) 0.0401(14) 0.0375(12) 0.0191(10) 0.0065(9) 0.0214(10)
C25 0.0410(12) 0.0291(13) 0.0344(12) 0.0116(9) 0.0067(9) 0.0161(10)
C26 0.0295(10) 0.0428(13) 0.0179(9) 0.0132(8) 0.0076(7) 0.0157(9)

loop_
_atom_type_symbol
_atom_type_description
_atom_type_scat_dispersion_real
_atom_type_scat_dispersion_imag
_atom_type_scat_source
C C 0.0181 0.0091 'International Tables Vol C Tables 4.2.6.8 and 6.1.1.4'
H H 0.0000 0.0000 'International Tables Vol C Tables 4.2.6.8 and 6.1.1.4'
N N 0.0311 0.0180 'International Tables Vol C Tables 4.2.6.8 and 6.1.1.4'
O O 0.0492 0.0322 'International Tables Vol C Tables 4.2.6.8 and 6.1.1.4'
S S 0.3331 0.5567 'International Tables Vol C Tables 4.2.6.8 and 6.1.1.4'

loop_
_geom_angle_atom_site_label_1
_geom_angle_atom_site_label_2
_geom_angle_atom_site_label_3
_geom_angle
O2 S1 O1 116.93(8)
O2 S1 N1 106.73(8)
O1 S1 N1 106.56(8)
O2 S1 C1 109.62(8)
O1 S1 C1 109.50(8)
N1 S1 C1 106.98(8)
C24 O3 C23 108.36(16)
C23 O4 C25 106.72(16)
C16 N1 C20 108.37(13)
C16 N1 S1 119.78(11)
C20 N1 S1 119.61(12)
C2 C1 C6 120.44(15)
C2 C1 S1 119.86(13)
C6 C1 S1 119.68(13)
C3 C2 C1 118.16(16)
C3 C2 C7 115.24(16)
C1 C2 C7 126.51(15)
C4 C3 C2 122.66(18)
C4 C3 H3 118.7
C2 C3 H3 118.7
C5 C4 C3 117.64(16)
C5 C4 C10 120.54(16)
C3 C4 C10 121.82(17)
C4 C5 C6 123.33(17)
C4 C5 H5 118.3
C6 C5 H5 118.3
C5 C6 C1 117.64(16)
C5 C6 C13 115.75(15)
C1 C6 C13 126.55(16)
C2 C7 C9 108.68(14)
C2 C7 C8 113.09(14)
C9 C7 C8 110.39(16)
C2 C7 H7 108.2
C9 C7 H7 108.2
C8 C7 H7 108.2
C7 C8 H8A 109.5
C7 C8 H8B 109.5
H8A C8 H8B 109.5
C7 C8 H8C 109.5
H8A C8 H8C 109.5
H8B C8 H8C 109.5
C7 C9 H9A 109.5
C7 C9 H9B 109.5
H9A C9 H9B 109.5
C7 C9 H9C 109.5
H9A C9 H9C 109.5
H9B C9 H9C 109.5
C4 C10 C11 112.25(15)
C4 C10 C12 110.83(16)
C11 C10 C12 110.23(18)
C4 C10 H10 107.8
C11 C10 H10 107.8
C12 C10 H10 107.8
C10 C11 H11A 109.5
C10 C11 H11B 109.5
H11A C11 H11B 109.5
C10 C11 H11C 109.5
H11A C11 H11C 109.5
H11B C11 H11C 109.5
C10 C12 H12A 109.5
C10 C12 H12B 109.5
H12A C12 H12B 109.5
C10 C12 H12C 109.5
H12A C12 H12C 109.5
H12B C12 H12C 109.5
C15 C13 C6 109.69(15)
C15 C13 C14 110.56(17)
C6 C13 C14 112.17(15)
C15 C13 H13 108.1
C6 C13 H13 108.1
C14 C13 H13 108.1
C13 C14 H14A 109.5
C13 C14 H14B 109.5
H14A C14 H14B 109.5
C13 C14 H14C 109.5
H14A C14 H14C 109.5
H14B C14 H14C 109.5
C13 C15 H15A 109.5
C13 C15 H15B 109.5
H15A C15 H15B 109.5
C13 C15 H15C 109.5
H15A C15 H15C 109.5
H15B C15 H15C 109.5
N1 C16 C17 102.65(14)
N1 C16 H16A 111.2
C17 C16 H16A 111.2
N1 C16 H16B 111.2
C17 C16 H16B 111.2
H16A C16 H16B 109.2
C18 C17 C21 121.28(15)
C18 C17 C19 60.01(12)
C21 C17 C19 123.54(16)
C18 C17 C16 115.11(15)
C21 C17 C16 117.16(15)
C19 C17 C16 106.85(15)
C17 C18 C19 60.05(12)
C17 C18 H18A 117.8
C19 C18 H18A 117.8
C17 C18 H18B 117.8
C19 C18 H18B 117.8
H18A C18 H18B 114.9
C22 C19 C18 121.87(15)
C22 C19 C17 122.14(16)
C18 C19 C17 59.94(12)
C22 C19 C20 117.33(16)
C18 C19 C20 115.20(15)
C17 C19 C20 106.98(14)
N1 C20 C19 102.52(14)
N1 C20 H20A 111.3
C19 C20 H20A 111.3
N1 C20 H20B 111.3
C19 C20 H20B 111.3
H20A C20 H20B 109.2
C17 C21 H21A 109.5
C17 C21 H21B 109.5
H21A C21 H21B 109.5
C17 C21 H21C 109.5
H21A C21 H21C 109.5
H21B C21 H21C 109.5
C19 C22 C23 114.45(15)
C19 C22 H22A 108.6
C23 C22 H22A 108.6
C19 C22 H22B 108.6
C23 C22 H22B 108.6
H22A C22 H22B 107.6
O4 C23 O3 106.25(16)
O4 C23 C26 107.62(16)
O3 C23 C26 110.71(15)
O4 C23 C22 111.67(15)
O3 C23 C22 106.43(15)
C26 C23 C22 113.92(17)
O3 C24 C25 103.22(17)
O3 C24 H24A 111.1
C25 C24 H24A 111.1
O3 C24 H24B 111.1
C25 C24 H24B 111.1
H24A C24 H24B 109.1
O4 C25 C24 101.98(18)
O4 C25 H25A 111.4
C24 C25 H25A 111.4
O4 C25 H25B 111.4
C24 C25 H25B 111.4
H25A C25 H25B 109.2
C23 C26 H26A 109.5
C23 C26 H26B 109.5
H26A C26 H26B 109.5
C23 C26 H26C 109.5
H26A C26 H26C 109.5
H26B C26 H26C 109.5

loop_
_geom_bond_atom_site_label_1
_geom_bond_atom_site_label_2
_geom_bond_distance
S1 O2 1.4345(13)
S1 O1 1.4359(13)
S1 N1 1.6347(15)
S1 C1 1.7998(18)
O3 C24 1.425(3)
O3 C23 1.442(2)
O4 C23 1.427(3)
O4 C25 1.431(3)
N1 C16 1.474(2)
N1 C20 1.484(2)
C1 C2 1.418(3)
C1 C6 1.421(2)
C2 C3 1.395(3)
C2 C7 1.531(2)
C3 C4 1.391(3)
C3 H3 0.9500
C4 C5 1.385(3)
C4 C10 1.522(2)
C5 C6 1.394(2)
C5 H5 0.9500
C6 C13 1.530(2)
C7 C9 1.533(2)
C7 C8 1.537(2)
C7 H7 1.0000
C8 H8A 0.9800
C8 H8B 0.9800
C8 H8C 0.9800
C9 H9A 0.9800
C9 H9B 0.9800
C9 H9C 0.9800
C10 C11 1.525(3)
C10 C12 1.528(3)
C10 H10 1.0000
C11 H11A 0.9800
C11 H11B 0.9800
C11 H11C 0.9800
C12 H12A 0.9800
C12 H12B 0.9800
C12 H12C 0.9800
C13 C15 1.529(2)
C13 C14 1.530(3)
C13 H13 1.0000
C14 H14A 0.9800
C14 H14B 0.9800
C14 H14C 0.9800
C15 H15A 0.9800
C15 H15B 0.9800
C15 H15C 0.9800
C16 C17 1.521(2)
C16 H16A 0.9900
C16 H16B 0.9900
C17 C18 1.514(2)
C17 C21 1.514(3)
C17 C19 1.515(3)
C18 C19 1.515(2)
C18 H18A 0.9900
C18 H18B 0.9900
C19 C22 1.512(2)
C19 C20 1.517(2)
C20 H20A 0.9900
C20 H20B 0.9900
C21 H21A 0.9800
C21 H21B 0.9800
C21 H21C 0.9800
C22 C23 1.531(3)
C22 H22A 0.9900
C22 H22B 0.9900
C23 C26 1.513(3)
C24 C25 1.516(3)
C24 H24A 0.9900
C24 H24B 0.9900
C25 H25A 0.9900
C25 H25B 0.9900
C26 H26A 0.9800
C26 H26B 0.9800
C26 H26C 0.9800

loop_
_geom_torsion_atom_site_label_1
_geom_torsion_atom_site_label_2
_geom_torsion_atom_site_label_3
_geom_torsion_atom_site_label_4
_geom_torsion
O2 S1 N1 C16 52.40(14)
O1 S1 N1 C16 178.05(12)
C1 S1 N1 C16 -64.89(14)
O2 S1 N1 C20 -169.62(12)
O1 S1 N1 C20 -43.97(14)
C1 S1 N1 C20 73.09(14)
O2 S1 C1 C2 158.64(13)
O1 S1 C1 C2 29.12(15)
N1 S1 C1 C2 -85.98(14)
O2 S1 C1 C6 -22.79(15)
O1 S1 C1 C6 -152.31(12)
N1 S1 C1 C6 92.58(14)
C6 C1 C2 C3 2.7(2)
S1 C1 C2 C3 -178.72(13)
C6 C1 C2 C7 179.10(15)
S1 C1 C2 C7 -2.3(2)
C1 C2 C3 C4 0.5(3)
C7 C2 C3 C4 -176.29(16)
C2 C3 C4 C5 -2.1(3)
C2 C3 C4 C10 177.37(17)
C3 C4 C5 C6 0.6(3)
C10 C4 C5 C6 -178.93(15)
C4 C5 C6 C1 2.5(3)
C4 C5 C6 C13 179.87(16)
C2 C1 C6 C5 -4.1(2)
S1 C1 C6 C5 177.30(12)
C2 C1 C6 C13 178.80(15)
S1 C1 C6 C13 0.2(2)
C3 C2 C7 C9 74.5(2)
C1 C2 C7 C9 -102.0(2)
C3 C2 C7 C8 -48.5(2)
C1 C2 C7 C8 135.05(17)
C5 C4 C10 C11 -123.65(19)
C3 C4 C10 C11 56.9(2)
C5 C4 C10 C12 112.6(2)
C3 C4 C10 C12 -66.9(2)
C5 C6 C13 C15 -80.15(19)
C1 C6 C13 C15 97.0(2)
C5 C6 C13 C14 43.1(2)
C1 C6 C13 C14 -139.77(18)
C20 N1 C16 C17 35.02(16)
S1 N1 C16 C17 177.20(12)
N1 C16 C17 C18 43.61(19)
N1 C16 C17 C21 -164.15(15)
N1 C16 C17 C19 -20.61(17)
C21 C17 C18 C19 113.32(19)
C16 C17 C18 C19 -95.69(17)
C17 C18 C19 C22 -111.35(19)
C17 C18 C19 C20 95.78(16)
C18 C17 C19 C22 110.90(19)
C21 C17 C19 C22 1.2(3)
C16 C17 C19 C22 -139.39(16)
C21 C17 C19 C18 -109.67(19)
C16 C17 C19 C18 109.71(16)
C18 C17 C19 C20 -109.73(16)
C21 C17 C19 C20 140.60(16)
C16 C17 C19 C20 -0.02(19)
C16 N1 C20 C19 -35.04(16)
S1 N1 C20 C19 -177.29(12)
C22 C19 C20 N1 162.13(14)
C18 C19 C20 N1 -43.71(19)
C17 C19 C20 N1 20.49(17)
C18 C19 C22 C23 -89.9(2)
C17 C19 C22 C23 -162.06(17)
C20 C19 C22 C23 62.5(2)
C25 O4 C23 O3 22.43(19)
C25 O4 C23 C26 141.05(17)
C25 O4 C23 C22 -93.22(19)
C24 O3 C23 O4 0.8(2)
C24 O3 C23 C26 -115.8(2)
C24 O3 C23 C22 119.96(18)
C19 C22 C23 O4 -66.4(2)
C19 C22 C23 O3 178.06(15)
C19 C22 C23 C26 55.8(2)
C23 O3 C24 C25 -22.0(2)
C23 O4 C25 C24 -35.2(2)
O3 C24 C25 O4 34.8(2)
